data_4114257
loop_
_publ_author_name
'Ken-ichi Fujita'
'Hirohide Nakaguma'
'Taro Hamada'
'Ryohei Yamaguchi'

_publ_contact_author_name ' Ken-ichi Fujita'
_publ_section_title
;
 Inter- and Intramolecular Activation of Aromatic C-H Bonds by Diphosphine
 and Hydrido-Bridged Dinuclear Iridium Complexes
;
_journal_name_full 'Journal of the American Chemical Society'
_journal_page_first 12368
_journal_page_last 12369
_journal_paper_doi 10.1021/ja036929b
_journal_volume 125
_journal_year 2003
_chemical_formula_sum 'C39 H59 F3 Ir2 O3 P2 S'
_chemical_formula_weight 1111.34
_space_group_IT_number 2
_symmetry_cell_setting triclinic
_symmetry_Int_Tables_number 2
_symmetry_space_group_name_Hall '-P 1'
_symmetry_space_group_name_H-M 'P -1'
_cell_angle_alpha 112.75(3)
_cell_angle_beta 97.02(3)
_cell_angle_gamma 98.27(2)
_cell_formula_units_Z 2
_cell_length_a 13.702(3)
_cell_length_b 14.763(4)
_cell_length_c 11.466(5)
_cell_measurement_reflns_used 24
_cell_measurement_temperature 203.2
_cell_measurement_theta_max 15.0
_cell_measurement_theta_min 14.8
_cell_volume 2076.1(13)
_computing_cell_refinement 'MSC/AFC Diffractometer Control'
_computing_data_collection 'MSC/AFC Diffractometer Control'
_computing_data_reduction 'teXsan for Windows version 1.06'
_computing_publication_material 'teXsan for Windows version 1.06'
_computing_structure_refinement 'teXsan for Windows version 1.06'
_computing_structure_solution
;
DIRDIF92 PATTY (Beurskens, 1992)
;
_diffrn_ambient_temperature 203.2
_diffrn_measurement_device 'Rigaku AFC5S'
_diffrn_measurement_method \w-2\q
_diffrn_orient_matrix_UB_11 0.06818
_diffrn_orient_matrix_UB_12 0.01726
_diffrn_orient_matrix_UB_13 -0.01805
_diffrn_orient_matrix_UB_21 0.00697
_diffrn_orient_matrix_UB_22 -0.07129
_diffrn_orient_matrix_UB_23 -0.02551
_diffrn_orient_matrix_UB_31 -0.03093
_diffrn_orient_matrix_UB_32 -0.01616
_diffrn_orient_matrix_UB_33 -0.09122
_diffrn_radiation_detector 'scintillation counter'
_diffrn_radiation_monochromator graphite
_diffrn_radiation_source 'X-ray tube'
_diffrn_radiation_type 'Mo K\a'
_diffrn_radiation_wavelength 0.7107
_diffrn_reflns_av_R_equivalents 0.01820
_diffrn_reflns_av_sigmaI/netI 0.046
_diffrn_reflns_limit_h_max 17
_diffrn_reflns_limit_h_min -17
_diffrn_reflns_limit_k_max 19
_diffrn_reflns_limit_k_min -17
_diffrn_reflns_limit_l_max 0
_diffrn_reflns_limit_l_min -14
_diffrn_reflns_number 9991
_diffrn_reflns_reduction_process 'Lp corrections applied'
_diffrn_reflns_theta_max 27.49
_diffrn_reflns_theta_min 2.50
_diffrn_standards_decay_% -0.51
_diffrn_standards_interval_count 150
_diffrn_standards_number 3
_exptl_absorpt_coefficient_mu 6.597
_exptl_absorpt_correction_T_max 0.999
_exptl_absorpt_correction_T_min 0.839
_exptl_absorpt_correction_type psi-scans
_exptl_crystal_colour orange
_exptl_crystal_density_diffrn 1.778
_exptl_crystal_description cubic
_exptl_crystal_F_000 1088.00
_exptl_crystal_size_max 0.30
_exptl_crystal_size_mid 0.30
_exptl_crystal_size_min 0.30
_refine_diff_density_max 2.26
_refine_diff_density_min -0.86
_refine_ls_extinction_method none
_refine_ls_goodness_of_fit_all 1.302
_refine_ls_goodness_of_fit_ref 1.300
_refine_ls_hydrogen_treatment noref
_refine_ls_matrix_type full
_refine_ls_number_constraints 0
_refine_ls_number_parameters 451
_refine_ls_number_reflns 6752
_refine_ls_number_restraints 0
_refine_ls_R_factor_all 0.0302
_refine_ls_R_factor_gt 0.0300
_refine_ls_shift/su_max 0.0000
_refine_ls_shift/su_mean 0.0001
_refine_ls_structure_factor_coef F
_refine_ls_weighting_details 'w = 1/[\s^2^(Fo) + 0.00022|Fo|^2^]'
_refine_ls_weighting_scheme sigma
_refine_ls_wR_factor_all 0.0330
_refine_ls_wR_factor_ref 0.0330
_reflns_number_gt 6752
_reflns_number_total 9515
_reflns_threshold_expression I>3.00\s(I)
_cod_data_source_file ja036929bsi20030701_035827_2.cif
_cod_data_source_block '_complex3'
_cod_original_cell_volume 2076(1)
_cod_original_sg_symbol_H-M 'P -1 '
_cod_original_formula_sum 'C39 H59 F3 Ir2 O3 P2 S '
_cod_database_code 4114257

loop_
_symmetry_equiv_pos_as_xyz
'   +x,   +y,   +z'
'   -x,   -y,   -z'

loop_
_atom_site_label
_atom_site_fract_x
_atom_site_fract_y
_atom_site_fract_z
_atom_site_U_iso_or_equiv
_atom_site_occupancy
_atom_site_adp_type
_atom_site_calc_flag
Ir(1) 0.25420(1) 0.37950(1) 0.10965(2) 0.02550(6) 1.000 Uani d
Ir(2) 0.26618(1) 0.24838(1) 0.27427(2) 0.02712(6) 1.000 Uani d
S(1) 0.7513(2) 0.2892(2) 0.3255(2) 0.0633(6) 1.000 Uani d
P(1) 0.1121(1) 0.3987(1) 0.1878(1) 0.0364(4) 1.000 Uani d
P(2) 0.1875(1) 0.3543(1) 0.4125(1) 0.0317(4) 1.000 Uani d
F(1) 0.8435(4) 0.1421(4) 0.2925(7) 0.120(2) 1.000 Uani d
F(2) 0.8471(4) 0.2391(6) 0.4909(6) 0.128(3) 1.000 Uani d
F(3) 0.7126(4) 0.1322(4) 0.3775(8) 0.143(3) 1.000 Uani d
O(1) 0.6872(6) 0.2257(8) 0.2014(6) 0.154(3) 1.000 Uani d
O(2) 0.6971(4) 0.3386(4) 0.4195(5) 0.065(2) 1.000 Uani d
O(3) 0.8437(5) 0.3467(5) 0.3267(7) 0.104(3) 1.000 Uani d
C(1) 0.1395(4) 0.4454(4) 0.3628(5) 0.035(2) 1.000 Uani d
C(2) 0.0126(4) 0.2875(6) 0.1327(6) 0.055(2) 1.000 Uani d
C(3) 0.0444(6) 0.4915(7) 0.1672(7) 0.072(3) 1.000 Uani d
C(4) 0.0766(5) 0.3002(5) 0.4545(7) 0.053(2) 1.000 Uani d
C(5) 0.2619(5) 0.4328(5) 0.5701(6) 0.049(2) 1.000 Uani d
C(6) 0.3329(4) 0.5421(4) 0.1832(6) 0.037(2) 1.000 Uani d
C(7) 0.3113(4) 0.4942(4) 0.0448(5) 0.033(2) 1.000 Uani d
C(8) 0.3727(4) 0.4200(4) 0.0093(5) 0.035(2) 1.000 Uani d
C(9) 0.4233(4) 0.4171(4) 0.1228(5) 0.033(1) 1.000 Uani d
C(10) 0.3984(4) 0.4947(4) 0.2324(5) 0.032(1) 1.000 Uani d
C(11) 0.3010(6) 0.6363(5) 0.2621(7) 0.055(2) 1.000 Uani d
C(12) 0.2550(6) 0.5314(6) -0.0425(7) 0.062(3) 1.000 Uani d
C(13) 0.3859(5) 0.3593(5) -0.1255(6) 0.054(2) 1.000 Uani d
C(14) 0.4973(5) 0.3557(5) 0.1338(7) 0.050(2) 1.000 Uani d
C(15) 0.4477(4) 0.5290(4) 0.3702(6) 0.044(2) 1.000 Uani d
C(16) 0.1920(4) 0.0963(4) 0.2651(6) 0.034(2) 1.000 Uani d
C(17) 0.2220(4) 0.0784(4) 0.1474(6) 0.038(2) 1.000 Uani d
C(18) 0.3298(4) 0.1128(4) 0.1703(6) 0.038(2) 1.000 Uani d
C(19) 0.3658(4) 0.1501(4) 0.3049(6) 0.037(2) 1.000 Uani d
C(20) 0.2809(4) 0.1456(4) 0.3663(5) 0.032(1) 1.000 Uani d
C(21) 0.0890(5) 0.0588(5) 0.2809(7) 0.055(2) 1.000 Uani d
C(22) 0.1526(6) 0.0209(5) 0.0175(7) 0.058(2) 1.000 Uani d
C(23) 0.3919(5) 0.0925(5) 0.0685(7) 0.052(2) 1.000 Uani d
C(24) 0.4734(5) 0.1839(5) 0.3720(7) 0.054(2) 1.000 Uani d
C(25) 0.2862(6) 0.1650(5) 0.5051(6) 0.054(2) 1.000 Uani d
C(26) 0.1683(4) 0.2785(4) -0.0673(5) 0.035(2) 1.000 Uani d
C(27) 0.0937(5) 0.3038(5) -0.1367(6) 0.046(2) 1.000 Uani d
C(28) 0.0429(5) 0.2381(7) -0.2614(7) 0.065(2) 1.000 Uani d
C(29) 0.0671(6) 0.1459(6) -0.3217(6) 0.061(2) 1.000 Uani d
C(30) 0.1404(6) 0.1194(5) -0.2586(7) 0.062(2) 1.000 Uani d
C(31) 0.1905(5) 0.1846(5) -0.1324(6) 0.046(2) 1.000 Uani d
C(32) 0.7884(6) 0.1930(7) 0.370(1) 0.090(4) 1.000 Uani d
C(33) 0.5845(6) 0.1115(5) 0.7665(7) 0.055(2) 1.000 Uani d
C(34) 0.6363(7) 0.0937(5) 0.6658(6) 0.064(2) 1.000 Uani d
C(35) 0.7393(8) 0.1188(6) 0.6922(8) 0.071(3) 1.000 Uani d
C(36) 0.7925(6) 0.1617(6) 0.8142(8) 0.069(3) 1.000 Uani d
C(37) 0.7424(6) 0.1796(5) 0.9142(7) 0.057(2) 1.000 Uani d
C(38) 0.6394(6) 0.1545(5) 0.8911(6) 0.051(2) 1.000 Uani d
C(39) 0.4720(7) 0.0850(6) 0.7426(9) 0.088(3) 1.000 Uani d
H(1) 0.1896 0.5080 0.3992 0.043 1.000 Uiso c
H(2) 0.0806 0.4601 0.3972 0.043 1.000 Uiso c
H(3) -0.0027 0.2727 0.2032 0.065 1.000 Uiso c
H(4) -0.0479 0.2977 0.0912 0.065 1.000 Uiso c
H(5) 0.0313 0.2306 0.0717 0.065 1.000 Uiso c
H(6) 0.0206 0.5266 0.2439 0.079 1.000 Uiso c
H(7) 0.0877 0.5395 0.1496 0.079 1.000 Uiso c
H(8) -0.0118 0.4594 0.0973 0.079 1.000 Uiso c
H(9) 0.0900 0.3080 0.5410 0.064 1.000 Uiso c
H(10) 0.0223 0.3325 0.4431 0.064 1.000 Uiso c
H(11) 0.0553 0.2301 0.3989 0.064 1.000 Uiso c
H(12) 0.2426 0.4101 0.6326 0.057 1.000 Uiso c
H(13) 0.3323 0.4310 0.5697 0.057 1.000 Uiso c
H(14) 0.2555 0.5008 0.5949 0.057 1.000 Uiso c
H(15) 0.3589 0.6889 0.3134 0.064 1.000 Uiso c
H(16) 0.2630 0.6602 0.2088 0.064 1.000 Uiso c
H(17) 0.2609 0.6255 0.3203 0.064 1.000 Uiso c
H(18) 0.2584 0.6030 0.0028 0.073 1.000 Uiso c
H(19) 0.2831 0.5213 -0.1170 0.073 1.000 Uiso c
H(20) 0.1859 0.4989 -0.0676 0.073 1.000 Uiso c
H(21) 0.3468 0.2923 -0.1578 0.063 1.000 Uiso c
H(22) 0.3627 0.3890 -0.1826 0.063 1.000 Uiso c
H(23) 0.4542 0.3566 -0.1278 0.063 1.000 Uiso c
H(24) 0.4699 0.3045 0.1585 0.059 1.000 Uiso c
H(25) 0.5178 0.3246 0.0527 0.059 1.000 Uiso c
H(26) 0.5562 0.3971 0.1967 0.059 1.000 Uiso c
H(27) 0.4136 0.4898 0.4083 0.050 1.000 Uiso c
H(28) 0.5162 0.5228 0.3769 0.050 1.000 Uiso c
H(29) 0.4455 0.5980 0.4177 0.050 1.000 Uiso c
H(30) 0.0473 0.1065 0.2827 0.070 1.000 Uiso c
H(31) 0.0580 -0.0038 0.2119 0.070 1.000 Uiso c
H(32) 0.0919 0.0513 0.3605 0.070 1.000 Uiso c
H(33) 0.1215 0.0656 -0.0090 0.068 1.000 Uiso c
H(34) 0.1917 -0.0104 -0.0467 0.068 1.000 Uiso c
H(35) 0.1031 -0.0296 0.0188 0.068 1.000 Uiso c
H(36) 0.3729 0.0249 0.0068 0.063 1.000 Uiso c
H(37) 0.3852 0.1357 0.0238 0.063 1.000 Uiso c
H(38) 0.4627 0.1057 0.1052 0.063 1.000 Uiso c
H(39) 0.4818 0.1646 0.4445 0.062 1.000 Uiso c
H(40) 0.5158 0.1532 0.3162 0.062 1.000 Uiso c
H(41) 0.4940 0.2548 0.4059 0.062 1.000 Uiso c
H(42) 0.3546 0.1649 0.5429 0.064 1.000 Uiso c
H(43) 0.2737 0.2296 0.5536 0.064 1.000 Uiso c
H(44) 0.2417 0.1152 0.5156 0.064 1.000 Uiso c
H(45) 0.0753 0.3688 -0.0962 0.056 1.000 Uiso c
H(46) -0.0092 0.2591 -0.3060 0.074 1.000 Uiso c
H(47) 0.0310 0.1013 -0.4076 0.075 1.000 Uiso c
H(48) 0.1577 0.0540 -0.3025 0.076 1.000 Uiso c
H(49) 0.2442 0.1643 -0.0881 0.056 1.000 Uiso c
H(50) 0.5976 0.0643 0.5770 0.073 1.000 Uiso c
H(51) 0.7753 0.1038 0.6220 0.091 1.000 Uiso c
H(52) 0.8664 0.1816 0.8337 0.082 1.000 Uiso c
H(53) 0.7786 0.2102 1.0030 0.068 1.000 Uiso c
H(54) 0.6045 0.1670 0.9640 0.060 1.000 Uiso c
H(55) 0.4439 0.1455 0.7735 0.098 1.000 Uiso c
H(56) 0.4436 0.0498 0.6522 0.098 1.000 Uiso c
H(57) 0.4487 0.0450 0.7856 0.098 1.000 Uiso c
H(101) 0.2494 0.2809 0.1410 0.026 1.000 Uiso c
H(102) 0.3460 0.3306 0.3358 0.026 1.000 Uiso c

loop_
_atom_site_aniso_label
_atom_site_aniso_U_11
_atom_site_aniso_U_22
_atom_site_aniso_U_33
_atom_site_aniso_U_12
_atom_site_aniso_U_13
_atom_site_aniso_U_23
Ir(1) 0.0244(1) 0.0317(1) 0.0253(1) 0.00742(9) 0.00748(9) 0.0155(1)
Ir(2) 0.0250(1) 0.0313(1) 0.0309(1) 0.00599(9) 0.00820(9) 0.0181(1)
S(1) 0.064(1) 0.088(1) 0.051(1) 0.038(1) 0.0287(9) 0.030(1)
P(1) 0.0279(7) 0.062(1) 0.0313(8) 0.0197(7) 0.0100(6) 0.0267(8)
P(2) 0.0299(7) 0.0462(9) 0.0279(7) 0.0137(6) 0.0099(6) 0.0215(7)
F(1) 0.077(4) 0.070(3) 0.185(6) 0.035(3) 0.036(4) 0.015(4)
F(2) 0.068(4) 0.223(8) 0.130(5) 0.023(4) 0.004(4) 0.119(5)
F(3) 0.068(4) 0.099(4) 0.280(9) 0.008(3) 0.036(5) 0.098(5)
O(1) 0.126(6) 0.26(1) 0.038(4) 0.073(7) 0.004(4) 0.016(5)
O(2) 0.059(3) 0.057(3) 0.070(3) 0.014(2) 0.032(3) 0.008(3)
O(3) 0.089(5) 0.103(5) 0.176(7) 0.045(4) 0.091(5) 0.088(5)
C(1) 0.034(3) 0.053(4) 0.028(3) 0.021(3) 0.012(2) 0.020(3)
C(2) 0.026(3) 0.097(6) 0.036(3) 0.003(3) 0.008(3) 0.025(4)
C(3) 0.080(5) 0.121(7) 0.067(5) 0.079(5) 0.039(4) 0.065(5)
C(4) 0.052(4) 0.079(5) 0.062(4) 0.030(4) 0.037(3) 0.051(4)
C(5) 0.057(4) 0.061(4) 0.032(3) 0.029(3) 0.003(3) 0.018(3)
C(6) 0.041(3) 0.034(3) 0.039(3) 0.005(3) 0.014(3) 0.017(3)
C(7) 0.044(3) 0.034(3) 0.029(3) 0.005(3) 0.011(2) 0.022(3)
C(8) 0.039(3) 0.036(3) 0.032(3) -0.002(2) 0.018(2) 0.017(3)
C(9) 0.026(3) 0.034(3) 0.039(3) 0.002(2) 0.013(2) 0.017(3)
C(10) 0.031(3) 0.033(3) 0.031(3) 0.001(2) 0.004(2) 0.015(2)
C(11) 0.080(5) 0.035(3) 0.054(4) 0.018(3) 0.019(4) 0.021(3)
C(12) 0.076(5) 0.066(5) 0.062(5) 0.012(4) 0.010(4) 0.046(4)
C(13) 0.072(5) 0.047(4) 0.042(4) -0.002(3) 0.032(3) 0.017(3)
C(14) 0.032(3) 0.058(4) 0.066(4) 0.012(3) 0.020(3) 0.027(4)
C(15) 0.040(3) 0.043(3) 0.040(3) -0.005(3) -0.003(3) 0.017(3)
C(16) 0.033(3) 0.034(3) 0.041(3) 0.003(2) 0.011(3) 0.022(3)
C(17) 0.043(3) 0.029(3) 0.042(3) -0.001(3) 0.003(3) 0.019(3)
C(18) 0.043(3) 0.028(3) 0.055(4) 0.015(3) 0.018(3) 0.023(3)
C(19) 0.033(3) 0.032(3) 0.052(4) 0.008(2) 0.007(3) 0.022(3)
C(20) 0.025(3) 0.035(3) 0.043(3) 0.007(2) 0.007(2) 0.025(3)
C(21) 0.040(4) 0.059(4) 0.077(5) -0.003(3) 0.013(3) 0.042(4)
C(22) 0.067(5) 0.047(4) 0.048(4) -0.008(3) -0.008(3) 0.021(3)
C(23) 0.065(5) 0.039(4) 0.063(4) 0.026(3) 0.033(4) 0.022(3)
C(24) 0.036(3) 0.049(4) 0.079(5) 0.018(3) 0.005(3) 0.027(4)
C(25) 0.076(5) 0.056(4) 0.044(4) 0.016(4) 0.005(3) 0.036(3)
C(26) 0.033(3) 0.043(3) 0.028(3) -0.003(2) 0.006(2) 0.018(3)
C(27) 0.041(4) 0.066(4) 0.031(3) 0.006(3) 0.008(3) 0.021(3)
C(28) 0.040(4) 0.115(7) 0.041(4) -0.008(4) -0.001(3) 0.044(5)
C(29) 0.073(5) 0.068(5) 0.029(3) -0.024(4) -0.000(3) 0.021(4)
C(30) 0.091(6) 0.043(4) 0.039(4) -0.015(4) 0.017(4) 0.014(3)
C(31) 0.056(4) 0.045(4) 0.035(3) -0.003(3) 0.012(3) 0.020(3)
C(32) 0.043(5) 0.075(6) 0.16(1) 0.016(4) 0.032(6) 0.049(7)
C(33) 0.068(5) 0.035(4) 0.058(4) 0.018(3) 0.003(4) 0.013(3)
C(34) 0.103(7) 0.049(4) 0.033(4) 0.023(4) 0.015(4) 0.007(3)
C(35) 0.105(7) 0.053(5) 0.059(5) 0.023(5) 0.037(5) 0.021(4)
C(36) 0.077(6) 0.054(5) 0.073(6) 0.014(4) 0.027(5) 0.021(4)
C(37) 0.064(5) 0.051(4) 0.057(4) 0.016(4) 0.006(4) 0.024(4)
C(38) 0.067(5) 0.049(4) 0.045(4) 0.025(3) 0.014(3) 0.022(3)
C(39) 0.078(6) 0.072(6) 0.088(7) 0.024(5) -0.004(5) 0.009(5)

loop_
_atom_type_symbol
_atom_type_oxidation_number
_atom_type_number_in_cell
_atom_type_scat_dispersion_real
_atom_type_scat_dispersion_imag
_atom_type_scat_source
C 0 78 0.002 0.002
;International Tables for Crystallography
(1992, Vol. C, Table 6.1.1.2)
;
H 0 118 0.000 0.000
;International Tables for Crystallography
(1992, Vol. C, Table 6.1.1.2)
;
F 0 6 0.014 0.010
;International Tables for Crystallography
(1992, Vol. C, Table 6.1.1.2)
;
O 0 6 0.008 0.006
;International Tables for Crystallography
(1992, Vol. C, Table 6.1.1.2)
;
P 0 4 0.090 0.095
;International Tables for Crystallography
(1992, Vol. C, Table 6.1.1.2)
;
S 0 2 0.110 0.124
;International Tables for Crystallography
(1992, Vol. C, Table 6.1.1.2)
;
Ir 0 4 -2.066 7.990
;International Tables for Crystallography
(1992, Vol. C, Tables 4.2.6.8 and 6.1.1.1)
;

loop_
_geom_angle_atom_site_label_1
_geom_angle_atom_site_label_2
_geom_angle_atom_site_label_3
_geom_angle
_geom_angle_publ_flag
P(1) Ir(1) C(6) 99.9(2) ?
P(1) Ir(1) C(7) 114.5(2) ?
P(1) Ir(1) C(8) 152.0(2) ?
P(1) Ir(1) C(9) 153.5(2) ?
P(1) Ir(1) C(10) 116.8(2) ?
P(1) Ir(1) C(26) 89.2(2) ?
P(1) Ir(1) H(101) 87.0 no
C(6) Ir(1) C(7) 37.7(2) ?
C(6) Ir(1) C(8) 61.5(2) ?
C(6) Ir(1) C(9) 61.0(2) ?
C(6) Ir(1) C(10) 36.0(2) ?
C(6) Ir(1) C(26) 132.5(2) ?
C(6) Ir(1) H(101) 142.6 no
C(7) Ir(1) C(8) 38.0(2) ?
C(7) Ir(1) C(9) 62.8(2) ?
C(7) Ir(1) C(10) 62.5(2) ?
C(7) Ir(1) C(26) 96.3(2) ?
C(7) Ir(1) H(101) 158.5 no
C(8) Ir(1) C(9) 36.6(2) ?
C(8) Ir(1) C(10) 61.4(2) ?
C(8) Ir(1) C(26) 89.7(2) ?
C(8) Ir(1) H(101) 120.7 no
C(9) Ir(1) C(10) 37.0(2) ?
C(9) Ir(1) C(26) 117.1(2) ?
C(9) Ir(1) H(101) 97.9 no
C(10) Ir(1) C(26) 151.0(2) ?
C(10) Ir(1) H(101) 108.6 no
C(26) Ir(1) H(101) 83.9 no
P(2) Ir(2) C(16) 102.1(2) ?
P(2) Ir(2) C(17) 132.1(2) ?
P(2) Ir(2) C(18) 161.7(2) ?
P(2) Ir(2) C(19) 130.4(2) ?
P(2) Ir(2) C(20) 99.5(2) ?
P(2) Ir(2) H(101) 101.9 no
P(2) Ir(2) H(102) 81.1 no
C(16) Ir(2) C(17) 35.4(2) ?
C(16) Ir(2) C(18) 61.4(2) ?
C(16) Ir(2) C(19) 62.2(2) ?
C(16) Ir(2) C(20) 37.9(2) ?
C(16) Ir(2) H(101) 122.7 no
C(16) Ir(2) H(102) 145.4 no
C(17) Ir(2) C(18) 37.0(2) ?
C(17) Ir(2) C(19) 61.2(2) ?
C(17) Ir(2) C(20) 61.7(2) ?
C(17) Ir(2) H(101) 93.5 no
C(17) Ir(2) H(102) 144.8 no
C(18) Ir(2) C(19) 36.8(2) ?
C(18) Ir(2) C(20) 62.9(2) ?
C(18) Ir(2) H(101) 94.3 no
C(18) Ir(2) H(102) 107.9 no
C(19) Ir(2) C(20) 38.2(2) ?
C(19) Ir(2) H(101) 126.6 no
C(19) Ir(2) H(102) 89.3 no
C(20) Ir(2) H(101) 154.6 no
C(20) Ir(2) H(102) 107.5 no
H(101) Ir(2) H(102) 89.4 no
O(1) S(1) O(2) 112.8(4) ?
O(1) S(1) O(3) 117.8(6) ?
O(1) S(1) C(32) 99.1(6) ?
O(2) S(1) O(3) 115.9(4) ?
O(2) S(1) C(32) 104.5(5) ?
O(3) S(1) C(32) 103.6(4) ?
Ir(1) P(1) C(1) 110.3(2) ?
Ir(1) P(1) C(2) 117.0(3) ?
Ir(1) P(1) C(3) 119.1(3) ?
C(1) P(1) C(2) 105.5(3) ?
C(1) P(1) C(3) 100.7(3) ?
C(2) P(1) C(3) 102.3(4) ?
Ir(2) P(2) C(1) 116.5(2) ?
Ir(2) P(2) C(4) 118.0(3) ?
Ir(2) P(2) C(5) 115.7(2) ?
C(1) P(2) C(4) 100.8(3) ?
C(1) P(2) C(5) 102.3(3) ?
C(4) P(2) C(5) 100.9(4) ?
P(1) C(1) P(2) 110.7(3) ?
P(1) C(1) H(1) 109.7 no
P(1) C(1) H(2) 110.5 no
P(2) C(1) H(1) 109.0 no
P(2) C(1) H(2) 109.9 no
H(1) C(1) H(2) 106.9 no
P(1) C(2) H(3) 111.0 no
P(1) C(2) H(4) 110.4 no
P(1) C(2) H(5) 111.0 no
H(3) C(2) H(4) 107.8 no
H(3) C(2) H(5) 108.7 no
H(4) C(2) H(5) 107.8 no
P(1) C(3) H(6) 110.4 no
P(1) C(3) H(7) 110.4 no
P(1) C(3) H(8) 110.5 no
H(6) C(3) H(7) 108.3 no
H(6) C(3) H(8) 108.6 no
H(7) C(3) H(8) 108.5 no
P(2) C(4) H(9) 110.8 no
P(2) C(4) H(10) 110.0 no
P(2) C(4) H(11) 110.1 no
H(9) C(4) H(10) 109.0 no
H(9) C(4) H(11) 109.1 no
H(10) C(4) H(11) 107.8 no
P(2) C(5) H(12) 111.0 no
P(2) C(5) H(13) 109.9 no
P(2) C(5) H(14) 110.8 no
H(12) C(5) H(13) 107.9 no
H(12) C(5) H(14) 109.3 no
H(13) C(5) H(14) 107.7 no
Ir(1) C(6) C(7) 68.3(3) ?
Ir(1) C(6) C(10) 73.5(4) ?
Ir(1) C(6) C(11) 130.5(5) ?
C(7) C(6) C(10) 109.8(6) ?
C(7) C(6) C(11) 124.8(6) ?
C(10) C(6) C(11) 125.0(6) ?
Ir(1) C(7) C(6) 74.0(3) ?
Ir(1) C(7) C(8) 73.2(3) ?
Ir(1) C(7) C(12) 128.3(5) ?
C(6) C(7) C(8) 106.2(6) ?
C(6) C(7) C(12) 125.4(6) ?
C(8) C(7) C(12) 127.0(6) ?
Ir(1) C(8) C(7) 68.8(3) ?
Ir(1) C(8) C(9) 73.0(3) ?
Ir(1) C(8) C(13) 126.8(4) ?
C(7) C(8) C(9) 108.8(5) ?
C(7) C(8) C(13) 125.9(6) ?
C(9) C(8) C(13) 125.1(6) ?
Ir(1) C(9) C(8) 70.4(3) ?
Ir(1) C(9) C(10) 72.3(3) ?
Ir(1) C(9) C(14) 127.7(4) ?
C(8) C(9) C(10) 107.7(5) ?
C(8) C(9) C(14) 128.0(6) ?
C(10) C(9) C(14) 124.0(6) ?
Ir(1) C(10) C(6) 70.5(4) ?
Ir(1) C(10) C(9) 70.7(3) ?
Ir(1) C(10) C(15) 132.1(4) ?
C(6) C(10) C(9) 107.2(5) ?
C(6) C(10) C(15) 126.2(6) ?
C(9) C(10) C(15) 125.7(6) ?
C(6) C(11) H(15) 110.7 no
C(6) C(11) H(16) 111.4 no
C(6) C(11) H(17) 111.1 no
H(15) C(11) H(16) 107.7 no
H(15) C(11) H(17) 107.4 no
H(16) C(11) H(17) 108.3 no
C(7) C(12) H(18) 109.7 no
C(7) C(12) H(19) 111.4 no
C(7) C(12) H(20) 110.8 no
H(18) C(12) H(19) 107.8 no
H(18) C(12) H(20) 107.5 no
H(19) C(12) H(20) 109.5 no
C(8) C(13) H(21) 110.4 no
C(8) C(13) H(22) 110.0 no
C(8) C(13) H(23) 111.0 no
H(21) C(13) H(22) 107.5 no
H(21) C(13) H(23) 109.2 no
H(22) C(13) H(23) 108.6 no
C(9) C(14) H(24) 111.2 no
C(9) C(14) H(25) 110.3 no
C(9) C(14) H(26) 110.3 no
H(24) C(14) H(25) 108.5 no
H(24) C(14) H(26) 108.7 no
H(25) C(14) H(26) 107.7 no
C(10) C(15) H(27) 110.3 no
C(10) C(15) H(28) 110.7 no
C(10) C(15) H(29) 110.2 no
H(27) C(15) H(28) 108.7 no
H(27) C(15) H(29) 108.4 no
H(28) C(15) H(29) 108.5 no
Ir(2) C(16) C(17) 73.0(4) ?
Ir(2) C(16) C(20) 67.0(3) ?
Ir(2) C(16) C(21) 131.3(5) ?
C(17) C(16) C(20) 107.6(5) ?
C(17) C(16) C(21) 125.4(6) ?
C(20) C(16) C(21) 126.6(6) ?
Ir(2) C(17) C(16) 71.5(4) ?
Ir(2) C(17) C(18) 69.8(3) ?
Ir(2) C(17) C(22) 130.3(5) ?
C(16) C(17) C(18) 109.3(6) ?
C(16) C(17) C(22) 124.0(6) ?
C(18) C(17) C(22) 126.4(7) ?
Ir(2) C(18) C(17) 73.2(4) ?
Ir(2) C(18) C(19) 70.2(4) ?
Ir(2) C(18) C(23) 131.3(4) ?
C(17) C(18) C(19) 107.2(6) ?
C(17) C(18) C(23) 125.2(7) ?
C(19) C(18) C(23) 126.5(6) ?
Ir(2) C(19) C(18) 73.0(4) ?
Ir(2) C(19) C(20) 69.2(3) ?
Ir(2) C(19) C(24) 125.8(5) ?
C(18) C(19) C(20) 108.3(6) ?
C(18) C(19) C(24) 126.3(6) ?
C(20) C(19) C(24) 125.3(6) ?
Ir(2) C(20) C(16) 75.1(3) ?
Ir(2) C(20) C(19) 72.7(3) ?
Ir(2) C(20) C(25) 128.7(5) ?
C(16) C(20) C(19) 107.4(6) ?
C(16) C(20) C(25) 125.6(6) ?
C(19) C(20) C(25) 125.5(6) ?
C(16) C(21) H(30) 109.8 no
C(16) C(21) H(31) 111.3 no
C(16) C(21) H(32) 110.9 no
H(30) C(21) H(31) 108.3 no
H(30) C(21) H(32) 107.5 no
H(31) C(21) H(32) 108.9 no
C(17) C(22) H(33) 110.4 no
C(17) C(22) H(34) 109.2 no
C(17) C(22) H(35) 111.6 no
H(33) C(22) H(34) 107.2 no
H(33) C(22) H(35) 109.9 no
H(34) C(22) H(35) 108.4 no
C(18) C(23) H(36) 111.5 no
C(18) C(23) H(37) 110.9 no
C(18) C(23) H(38) 111.3 no
H(36) C(23) H(37) 108.2 no
H(36) C(23) H(38) 108.1 no
H(37) C(23) H(38) 106.5 no
C(19) C(24) H(39) 109.4 no
C(19) C(24) H(40) 111.2 no
C(19) C(24) H(41) 111.2 no
H(39) C(24) H(40) 107.5 no
H(39) C(24) H(41) 107.3 no
H(40) C(24) H(41) 110.0 no
C(20) C(25) H(42) 109.2 no
C(20) C(25) H(43) 111.5 no
C(20) C(25) H(44) 112.0 no
H(42) C(25) H(43) 106.4 no
H(42) C(25) H(44) 107.4 no
H(43) C(25) H(44) 110.0 no
Ir(1) C(26) C(27) 122.8(5) ?
Ir(1) C(26) C(31) 121.3(5) ?
C(27) C(26) C(31) 115.4(6) ?
C(26) C(27) C(28) 122.1(8) ?
C(26) C(27) H(45) 119.1 no
C(28) C(27) H(45) 118.8 no
C(27) C(28) C(29) 120.4(8) ?
C(27) C(28) H(46) 119.1 no
C(29) C(28) H(46) 120.4 no
C(28) C(29) C(30) 119.2(7) ?
C(28) C(29) H(47) 119.4 no
C(30) C(29) H(47) 121.4 no
C(29) C(30) C(31) 120.5(8) ?
C(29) C(30) H(48) 118.7 no
C(31) C(30) H(48) 120.7 no
C(26) C(31) C(30) 122.3(7) ?
C(26) C(31) H(49) 118.3 no
C(30) C(31) H(49) 119.4 no
S(1) C(32) F(1) 111.4(9) ?
S(1) C(32) F(2) 107.9(8) ?
S(1) C(32) F(3) 113.2(7) ?
F(1) C(32) F(2) 107.1(9) ?
F(1) C(32) F(3) 110.5(9) ?
F(2) C(32) F(3) 106(1) ?
C(34) C(33) C(38) 118.2(8) ?
C(34) C(33) C(39) 121.6(8) ?
C(38) C(33) C(39) 120.1(8) ?
C(33) C(34) C(35) 119.7(8) ?
C(33) C(34) H(50) 118.6 no
C(35) C(34) H(50) 121.8 no
C(34) C(35) C(36) 121.8(8) ?
C(34) C(35) H(51) 119.5 no
C(36) C(35) H(51) 118.6 no
C(35) C(36) C(37) 119.1(9) ?
C(35) C(36) H(52) 122.1 no
C(37) C(36) H(52) 118.7 no
C(36) C(37) C(38) 120.5(8) ?
C(36) C(37) H(53) 121.0 no
C(38) C(37) H(53) 118.5 no
C(33) C(38) C(37) 120.6(8) ?
C(33) C(38) H(54) 119.9 no
C(37) C(38) H(54) 119.5 no
C(33) C(39) H(55) 111.0 no
C(33) C(39) H(56) 111.6 no
C(33) C(39) H(57) 111.9 no
H(55) C(39) H(56) 106.3 no
H(55) C(39) H(57) 107.2 no
H(56) C(39) H(57) 108.6 no
Ir(1) H(101) Ir(2) 140.1 no

loop_
_geom_bond_atom_site_label_1
_geom_bond_atom_site_label_2
_geom_bond_distance
_geom_bond_publ_flag
Ir(1) P(1) 2.250(2) ?
Ir(1) C(6) 2.259(6) ?
Ir(1) C(7) 2.183(6) ?
Ir(1) C(8) 2.242(5) ?
Ir(1) C(9) 2.275(6) ?
Ir(1) C(10) 2.297(6) ?
Ir(1) C(26) 2.073(6) ?
Ir(1) H(101) 1.62 no
Ir(2) P(2) 2.259(2) ?
Ir(2) C(16) 2.284(6) ?
Ir(2) C(17) 2.303(6) ?
Ir(2) C(18) 2.258(6) ?
Ir(2) C(19) 2.222(6) ?
Ir(2) C(20) 2.175(6) ?
Ir(2) H(101) 1.77 no
Ir(2) H(102) 1.39 no
S(1) O(1) 1.449(8) ?
S(1) O(2) 1.411(5) ?
S(1) O(3) 1.415(7) ?
S(1) C(32) 1.80(1) ?
P(1) C(1) 1.821(6) ?
P(1) C(2) 1.815(8) ?
P(1) C(3) 1.831(7) ?
P(2) C(1) 1.822(6) ?
P(2) C(4) 1.817(7) ?
P(2) C(5) 1.799(7) ?
F(1) C(32) 1.32(1) ?
F(2) C(32) 1.36(1) ?
F(3) C(32) 1.30(1) ?
C(1) H(1) 0.97 no
C(1) H(2) 0.96 no
C(2) H(3) 0.95 no
C(2) H(4) 0.97 no
C(2) H(5) 0.96 no
C(3) H(6) 0.96 no
C(3) H(7) 0.96 no
C(3) H(8) 0.95 no
C(4) H(9) 0.95 no
C(4) H(10) 0.96 no
C(4) H(11) 0.96 no
C(5) H(12) 0.95 no
C(5) H(13) 0.97 no
C(5) H(14) 0.95 no
C(6) C(7) 1.435(9) ?
C(6) C(10) 1.407(9) ?
C(6) C(11) 1.496(9) ?
C(7) C(8) 1.441(9) ?
C(7) C(12) 1.50(1) ?
C(8) C(9) 1.417(9) ?
C(8) C(13) 1.507(9) ?
C(9) C(10) 1.453(9) ?
C(9) C(14) 1.479(9) ?
C(10) C(15) 1.493(9) ?
C(11) H(15) 0.97 no
C(11) H(16) 0.95 no
C(11) H(17) 0.96 no
C(12) H(18) 0.97 no
C(12) H(19) 0.95 no
C(12) H(20) 0.95 no
C(13) H(21) 0.96 no
C(13) H(22) 0.97 no
C(13) H(23) 0.94 no
C(14) H(24) 0.95 no
C(14) H(25) 0.96 no
C(14) H(26) 0.96 no
C(15) H(27) 0.95 no
C(15) H(28) 0.95 no
C(15) H(29) 0.96 no
C(16) C(17) 1.396(9) ?
C(16) C(20) 1.451(9) ?
C(16) C(21) 1.499(9) ?
C(17) C(18) 1.447(9) ?
C(17) C(22) 1.51(1) ?
C(18) C(19) 1.416(9) ?
C(18) C(23) 1.490(9) ?
C(19) C(20) 1.438(9) ?
C(19) C(24) 1.492(9) ?
C(20) C(25) 1.495(9) ?
C(21) H(30) 0.97 no
C(21) H(31) 0.95 no
C(21) H(32) 0.96 no
C(22) H(33) 0.96 no
C(22) H(34) 0.97 no
C(22) H(35) 0.94 no
C(23) H(36) 0.95 no
C(23) H(37) 0.97 no
C(23) H(38) 0.97 no
C(24) H(39) 0.98 no
C(24) H(40) 0.95 no
C(24) H(41) 0.95 no
C(25) H(42) 0.98 no
C(25) H(43) 0.95 no
C(25) H(44) 0.94 no
C(26) C(27) 1.399(9) ?
C(26) C(31) 1.395(9) ?
C(27) C(28) 1.40(1) ?
C(27) H(45) 0.98 no
C(28) C(29) 1.38(1) ?
C(28) H(46) 0.98 no
C(29) C(30) 1.36(1) ?
C(29) H(47) 0.97 no
C(30) C(31) 1.41(1) ?
C(30) H(48) 0.98 no
C(31) H(49) 0.99 no
C(33) C(34) 1.39(1) ?
C(33) C(38) 1.38(1) ?
C(33) C(39) 1.50(1) ?
C(34) C(35) 1.37(1) ?
C(34) H(50) 0.98 no
C(35) C(36) 1.35(1) ?
C(35) H(51) 0.96 no
C(36) C(37) 1.37(1) ?
C(36) H(52) 0.99 no
C(37) C(38) 1.37(1) ?
C(37) H(53) 0.97 no
C(38) H(54) 0.98 no
C(39) H(55) 0.98 no
C(39) H(56) 0.96 no
C(39) H(57) 0.95 no

loop_
_geom_contact_atom_site_label_1
_geom_contact_atom_site_label_2
_geom_contact_distance
_geom_contact_site_symmetry_2
_geom_contact_publ_flag
S(1) H(14) 2.8940 2_666 no
F(1) H(34) 2.6680 2_655 no
F(1) H(11) 2.9026 1_655 no
F(1) H(30) 2.9218 1_655 no
F(1) H(48) 2.9379 2_655 no
F(1) C(22) 3.45(1) 2_655 no
F(1) C(4) 3.49(1) 1_655 no
F(2) H(46) 2.7510 1_656 no
F(2) H(10) 2.8147 1_655 no
F(2) H(17) 3.0262 2_666 no
F(2) H(51) 3.0551 . no
F(2) C(4) 3.27(1) 1_655 no
F(3) H(40) 2.7951 . no
F(3) H(57) 2.9612 2_656 no
F(3) H(51) 3.0325 . no
F(3) C(39) 3.46(1) 2_656 no
F(3) C(24) 3.470(9) . no
O(1) H(54) 2.5652 1_554 no
O(1) H(53) 2.6786 1_554 no
O(1) C(38) 3.25(1) 1_554 no
O(1) C(37) 3.30(1) 1_554 no
O(2) H(14) 2.4421 2_666 no
O(2) H(1) 2.5335 2_666 no
O(2) H(17) 2.7891 2_666 no
O(2) H(41) 2.8373 . no
O(2) H(29) 2.8707 2_666 no
O(2) C(5) 3.30(1) 2_666 no
O(2) C(24) 3.394(9) . no
O(2) C(1) 3.440(9) 2_666 no
O(2) C(15) 3.494(9) 2_666 no
O(2) C(11) 3.52(1) 2_666 no
O(3) H(14) 2.7095 2_666 no
O(3) H(10) 2.7166 1_655 no
O(3) H(3) 2.7964 1_655 no
O(3) C(2) 3.377(9) 1_655 no
O(3) C(5) 3.59(1) 2_666 no
C(5) H(28) 2.9504 2_666 no
C(11) C(35) 3.58(1) 2_666 no
C(15) H(13) 2.9291 2_666 no
C(15) C(15) 3.60(1) 2_666 no
C(28) H(52) 2.9155 1_454 no
C(28) H(9) 2.9306 1_554 no
C(35) H(16) 3.0175 2_666 no
C(36) H(16) 2.9367 2_666 no
C(37) H(18) 2.9747 2_666 no
H(4) H(53) 2.4197 1_454 no
H(8) H(20) 2.5634 2_565 no
H(9) H(46) 2.5934 1_556 no
H(12) H(19) 2.6352 1_556 no
H(12) H(22) 2.6652 1_556 no
H(13) H(28) 2.0266 2_666 no
H(21) H(55) 2.6180 1_554 no
H(25) H(54) 2.6688 1_554 no
H(27) H(28) 2.6175 2_666 no
H(29) H(41) 2.2741 2_666 no
H(50) H(56) 2.4504 2_656 no
